data_2022424
loop_
_publ_author_name
'Wang, Peng'
'Yap, Glenn P. A.'
'Riordan, Charles G.'

_publ_section_title
;
 Iron(II)--alkoxide and --aryloxide complexes of a tris(thioether)borate
 ligand: synthesis, molecular structures, and implications on the origin
 of instability of their iron(II)--catecholate counterpart
;
_journal_coeditor_code YO3080
_journal_issue 9
_journal_name_full 'Acta Crystallographica Section C'
_journal_page_first
;
;
_journal_paper_doi 10.1107/S2053229621008500
_journal_volume 77
_journal_year 2021
_chemical_formula_iupac '[Fe2 (C21 H38 B S3)2 (C6 H5 O)2], 2C7 H8'
_chemical_formula_moiety 'C54 H86 B2 Fe2 O2 S6, 2(C7 H8)'
_chemical_formula_sum 'C68 H102 B2 Fe2 O2 S6'
_chemical_formula_weight 1277.17
_chemical_name_systematic
;Bis{\m-tris[(<i>tert</i>-butylsulfanyl)methyl]phenylborato-\k^3^<i>S</i>,<i>S</i>':<i>S</i>''}bis[(phenolato-\k<i>O</i>)iron(II)]
toluene disolvate
;
_space_group_crystal_system triclinic
_space_group_IT_number 2
_space_group_name_Hall '-P 1'
_space_group_name_H-M_alt 'P -1'
_atom_sites_solution_hydrogens geom
_atom_sites_solution_primary direct
_atom_sites_solution_secondary difmap
_audit_creation_method
;
Olex2 1.3
(compiled 2020.01.31 svn.r88ba2a32 for OlexSys, GUI svn.r6032)
;
_cell_angle_alpha 71.048(5)
_cell_angle_beta 87.964(5)
_cell_angle_gamma 82.954(5)
_cell_formula_units_Z 1
_cell_length_a 10.359(3)
_cell_length_b 13.084(4)
_cell_length_c 13.980(4)
_cell_measurement_reflns_used 1002
_cell_measurement_temperature 200.15
_cell_measurement_theta_max 25.242
_cell_measurement_theta_min 1.863
_cell_volume 1778.5(9)
_computing_cell_refinement
;
SAINT (Bruker, 2002)
;
_computing_data_collection
;
SMART (Bruker, 2002)
;
_computing_data_reduction
;
SAINT (Bruker, 2002)
;
_computing_molecular_graphics
;
OLEX2 (Dolomanov <i>et al.</i>, 2009)
;
_computing_publication_material
;
OLEX2 (Dolomanov <i>et al.</i>, 2009)
;
_computing_structure_refinement
;
SHELXL2018 (Sheldrick, 2015<i>b</i>)
;
_computing_structure_solution
;
SHELXS1997 (Sheldrick, 2008)
;
_diffrn_ambient_temperature 200.15
_diffrn_detector_area_resol_mean 8.33
_diffrn_measured_fraction_theta_full 0.998
_diffrn_measured_fraction_theta_max 0.987
_diffrn_measurement_device_type 'Bruker APEXII CCD'
_diffrn_measurement_method '\f and \w scans'
_diffrn_radiation_monochromator graphite
_diffrn_radiation_probe x-ray
_diffrn_radiation_type MoK\a
_diffrn_radiation_wavelength 0.71073
_diffrn_reflns_av_R_equivalents 0.0534
_diffrn_reflns_av_unetI/netI 0.0804
_diffrn_reflns_limit_h_max 13
_diffrn_reflns_limit_h_min -12
_diffrn_reflns_limit_k_max 17
_diffrn_reflns_limit_k_min -17
_diffrn_reflns_limit_l_max 18
_diffrn_reflns_limit_l_min -18
_diffrn_reflns_number 19673
_diffrn_reflns_theta_full 25.242
_diffrn_reflns_theta_max 28.318
_diffrn_reflns_theta_min 1.863
_diffrn_source 'fine focus sealed tube'
_diffrn_standards_decay_% 1
_diffrn_standards_interval_count 0
_diffrn_standards_interval_time 0
_diffrn_standards_number 0
_exptl_absorpt_coefficient_mu 0.624
_exptl_absorpt_correction_T_max 0.7457
_exptl_absorpt_correction_T_min 0.6430
_exptl_absorpt_correction_type multi-scan
_exptl_absorpt_process_details
;
(SADABS; Bruker, 2007)
;
_exptl_crystal_colour yellow
_exptl_crystal_density_diffrn 1.193
_exptl_crystal_density_method 'not measured'
_exptl_crystal_description plate
_exptl_crystal_F_000 684
_exptl_crystal_size_max 0.238
_exptl_crystal_size_mid 0.194
_exptl_crystal_size_min 0.071
_refine_diff_density_max 0.931
_refine_diff_density_min -0.683
_refine_ls_extinction_method none
_refine_ls_goodness_of_fit_ref 1.070
_refine_ls_hydrogen_treatment constr
_refine_ls_matrix_type full
_refine_ls_number_parameters 400
_refine_ls_number_reflns 8735
_refine_ls_number_restraints 180
_refine_ls_restrained_S_all 1.062
_refine_ls_R_factor_all 0.1045
_refine_ls_R_factor_gt 0.0697
_refine_ls_shift/su_max 0.000
_refine_ls_shift/su_mean 0.000
_refine_ls_structure_factor_coef Fsqd
_refine_ls_weighting_details 'w=1/[\s^2^(Fo^2^)+(0.0938P)^2^+0.6253P] where P=(Fo^2^+2Fc^2^)/3'
_refine_ls_weighting_scheme calc
_refine_ls_wR_factor_gt 0.1719
_refine_ls_wR_factor_ref 0.1994
_reflns_number_gt 5984
_reflns_number_total 8735
_reflns_threshold_expression 'I > 2\s(I)'
_cod_data_source_file yo3080sup1.cif
_cod_data_source_block 4
_cod_original_cell_volume 1778.4(9)
_cod_database_code 2022424
_shelx_space_group_comment
;
The symmetry employed for this shelxl refinement is uniquely defined
by the following loop, which should always be used as a source of
symmetry information in preference to the above space-group names.
They are only intended as comments.
;
_shelx_estimated_absorpt_t_min 0.866
_shelx_estimated_absorpt_t_max 0.957

loop_
_space_group_symop_operation_xyz
'x, y, z'
'-x, -y, -z'

loop_
_symmetry_equiv_pos_as_xyz
'x, y, z'
'-x, -y, -z'

loop_
_atom_site_type_symbol
_atom_site_label
_atom_site_fract_x
_atom_site_fract_y
_atom_site_fract_z
_atom_site_U_iso_or_equiv
_atom_site_adp_type
_atom_site_calc_flag
_atom_site_occupancy
_atom_site_disorder_assembly
_atom_site_disorder_group
Fe Fe1 0.89498(5) 0.20603(4) 0.50440(4) 0.02994(16) Uani d 1 . .
S S1 1.12334(9) 0.18847(7) 0.53288(7) 0.0289(2) Uani d 1 . .
S S2 0.87301(8) 0.02926(7) 0.62231(7) 0.0284(2) Uani d 1 . .
S S3 1.12005(9) -0.20049(7) 0.66813(7) 0.0298(2) Uani d 1 . .
O O1 0.7973(3) 0.3232(2) 0.5298(2) 0.0491(8) Uani d 1 . .
C C1 1.3314(4) -0.0441(3) 0.8362(3) 0.0384(9) Uani d 1 . .
H H1 1.379157 -0.025530 0.774898 0.046 Uiso calc 1 . .
C C2 1.3992(4) -0.0772(4) 0.9264(3) 0.0460(10) Uani d 1 . .
H H2 1.491356 -0.080296 0.926369 0.055 Uiso calc 1 . .
C C3 1.3326(5) -0.1056(4) 1.0164(3) 0.0514(12) Uani d 1 . .
H H3 1.378133 -0.129067 1.079065 0.062 Uiso calc 1 . .
C C4 1.1994(5) -0.0997(4) 1.0145(3) 0.0502(11) Uani d 1 . .
H H4 1.152923 -0.120078 1.076357 0.060 Uiso calc 1 . .
C C5 1.1314(4) -0.0643(4) 0.9234(3) 0.0388(9) Uani d 1 . .
H H5 1.039095 -0.058724 0.924332 0.047 Uiso calc 1 . .
C C6 1.1956(4) -0.0367(3) 0.8307(3) 0.0313(8) Uani d 1 . .
C C7 1.1618(4) 0.1295(3) 0.6664(3) 0.0324(8) Uani d 1 . .
H H7A 1.256274 0.128761 0.675454 0.039 Uiso calc 1 . .
H H7B 1.115693 0.177029 0.702318 0.039 Uiso calc 1 . .
C C8 1.1871(4) 0.3227(3) 0.4899(3) 0.0373(9) Uani d 1 . .
C C9 1.1457(5) 0.3880(4) 0.5599(4) 0.0519(12) Uani d 1 . .
H H9A 1.171856 0.461272 0.531042 0.078 Uiso calc 1 . .
H H9B 1.187604 0.351959 0.626074 0.078 Uiso calc 1 . .
H H9C 1.051042 0.392923 0.567964 0.078 Uiso calc 1 . .
C C10 1.1330(5) 0.3790(4) 0.3852(3) 0.0518(12) Uani d 1 . .
H H10A 1.168860 0.448345 0.355880 0.078 Uiso calc 1 . .
H H10B 1.038021 0.392490 0.388432 0.078 Uiso calc 1 . .
H H10C 1.156806 0.332770 0.342905 0.078 Uiso calc 1 . .
C C11 1.3358(4) 0.2999(4) 0.4860(4) 0.0601(14) Uani d 1 . .
H H11A 1.372946 0.368906 0.458443 0.090 Uiso calc 1 . .
H H11B 1.359437 0.254911 0.442598 0.090 Uiso calc 1 . .
H H11C 1.369874 0.261387 0.554378 0.090 Uiso calc 1 . .
C C12 0.9660(3) 0.0029(3) 0.7370(3) 0.0307(8) Uani d 1 . .
H H12A 0.933769 0.058412 0.769034 0.037 Uiso calc 1 . .
H H12B 0.949596 -0.068943 0.784521 0.037 Uiso calc 1 . .
C C13 0.7034(4) 0.0070(3) 0.6659(3) 0.0326(8) Uani d 1 . .
C C14 0.7018(5) -0.1137(4) 0.7198(5) 0.0621(14) Uani d 1 . .
H H14A 0.613224 -0.127997 0.742404 0.093 Uiso calc 1 . .
H H14B 0.760317 -0.137076 0.778463 0.093 Uiso calc 1 . .
H H14C 0.730883 -0.154031 0.673364 0.093 Uiso calc 1 . .
C C15 0.6596(5) 0.0711(4) 0.7362(4) 0.0567(13) Uani d 1 . .
H H15A 0.568204 0.063169 0.753976 0.085 Uiso calc 1 . .
H H15B 0.669218 0.148096 0.702349 0.085 Uiso calc 1 . .
H H15C 0.713101 0.043537 0.797706 0.085 Uiso calc 1 . .
C C16 0.6192(5) 0.0440(6) 0.5731(4) 0.0736(19) Uani d 1 . .
H H16A 0.527976 0.038421 0.592951 0.110 Uiso calc 1 . .
H H16B 0.644755 -0.001933 0.530890 0.110 Uiso calc 1 . .
H H16C 0.629787 0.119863 0.534761 0.110 Uiso calc 1 . .
C C17 1.1818(4) -0.0692(3) 0.6490(3) 0.0284(7) Uani d 1 . .
H H17A 1.277336 -0.083510 0.658808 0.034 Uiso calc 1 . .
H H17B 1.165519 -0.024042 0.577497 0.034 Uiso calc 1 . .
C C18 1.2476(4) -0.3120(3) 0.7368(3) 0.0374(9) Uani d 1 . .
C C19 1.3785(4) -0.2994(4) 0.6850(4) 0.0548(12) Uani d 1 . .
H H19A 1.442138 -0.360230 0.721620 0.082 Uiso calc 1 . .
H H19B 1.407478 -0.230749 0.684526 0.082 Uiso calc 1 . .
H H19C 1.370437 -0.299224 0.615279 0.082 Uiso calc 1 . .
C C20 1.1982(5) -0.4166(3) 0.7354(4) 0.0511(11) Uani d 1 . .
H H20A 1.259959 -0.479196 0.771555 0.077 Uiso calc 1 . .
H H20B 1.189666 -0.414767 0.665274 0.077 Uiso calc 1 . .
H H20C 1.113228 -0.423124 0.768556 0.077 Uiso calc 1 . .
C C21 1.2548(6) -0.3115(4) 0.8455(3) 0.0591(13) Uani d 1 . .
H H21A 1.314911 -0.373758 0.884614 0.089 Uiso calc 1 . .
H H21B 1.168157 -0.316529 0.875931 0.089 Uiso calc 1 . .
H H21C 1.286033 -0.243834 0.845790 0.089 Uiso calc 1 . .
C C22 0.8046(5) 0.3260(4) 0.6993(4) 0.0523(12) Uani d 1 . .
H H22 0.893664 0.296655 0.706652 0.063 Uiso calc 1 . .
C C23 0.7385(8) 0.3501(5) 0.7790(4) 0.079(2) Uani d 1 . .
H H23 0.782365 0.336256 0.841256 0.095 Uiso calc 1 . .
C C24 0.6099(9) 0.3940(5) 0.7685(6) 0.090(2) Uani d 1 . .
H H24 0.565521 0.411561 0.822806 0.108 Uiso calc 1 . .
C C25 0.5465(7) 0.4121(5) 0.6793(6) 0.082(2) Uani d 1 . .
H H25 0.457335 0.440900 0.671988 0.099 Uiso calc 1 . .
C C26 0.6109(5) 0.3889(4) 0.6011(4) 0.0530(12) Uani d 1 . .
H H26 0.566031 0.403181 0.539131 0.064 Uiso calc 1 . .
C C27 0.7403(4) 0.3448(3) 0.6094(3) 0.0396(9) Uani d 1 . .
B B1 1.1233(4) 0.0039(3) 0.7205(3) 0.0280(8) Uani d 1 . .
C C28A 0.6605(9) -0.3043(9) 1.0238(8) 0.130(2) Uani d 0.651(7) A 1
H H28A 0.596892 -0.270854 1.058283 0.156 Uiso calc 0.651(7) A 1
C C29A 0.6224(8) -0.3591(10) 0.9614(8) 0.131(2) Uani d 0.651(7) A 1
H H29A 0.532755 -0.363189 0.953245 0.157 Uiso calc 0.651(7) A 1
C C30A 0.7156(11) -0.4080(9) 0.9109(8) 0.1310(19) Uani d 0.651(7) A 1
H H30A 0.689547 -0.445526 0.868242 0.157 Uiso calc 0.651(7) A 1
C C31A 0.8468(10) -0.4021(9) 0.9228(7) 0.131(2) Uani d 0.651(7) A 1
H H31A 0.910476 -0.435529 0.888276 0.157 Uiso calc 0.651(7) A 1
C C32A 0.8849(8) -0.3473(9) 0.9852(8) 0.131(2) Uani d 0.651(7) A 1
H H32A 0.974616 -0.343194 0.993313 0.157 Uiso calc 0.651(7) A 1
C C33A 0.7918(10) -0.2983(9) 1.0357(7) 0.130(2) Uani d 0.651(7) A 1
C C34A 0.8343(14) -0.2534(13) 1.1104(11) 0.138(3) Uani d 0.651(7) A 1
H H34A 0.928387 -0.250309 1.104726 0.208 Uiso calc 0.651(7) A 1
H H34B 0.813592 -0.299724 1.178366 0.208 Uiso calc 0.651(7) A 1
H H34C 0.789374 -0.179830 1.098200 0.208 Uiso calc 0.651(7) A 1
C C32B 0.8687(16) -0.3485(16) 0.9708(14) 0.131(2) Uani d 0.349(7) A 2
H H32B 0.918915 -0.387646 0.932990 0.157 Uiso calc 0.349(7) A 2
C C31B 0.9286(15) -0.2870(17) 1.0167(14) 0.131(2) Uani d 0.349(7) A 2
H H31B 1.019792 -0.284065 1.010301 0.157 Uiso calc 0.349(7) A 2
C C30B 0.855(2) -0.2298(15) 1.0720(13) 0.1310(19) Uani d 0.349(7) A 2
H H30B 0.896040 -0.187712 1.103367 0.157 Uiso calc 0.349(7) A 2
C C29B 0.722(2) -0.2341(15) 1.0813(13) 0.131(2) Uani d 0.349(7) A 2
H H29B 0.671411 -0.194939 1.119123 0.157 Uiso calc 0.349(7) A 2
C C28B 0.6617(14) -0.2956(16) 1.0354(15) 0.131(2) Uani d 0.349(7) A 2
H H28B 0.570532 -0.298518 1.041813 0.157 Uiso calc 0.349(7) A 2
C C33B 0.7352(16) -0.3528(15) 0.9801(15) 0.131(2) Uani d 0.349(7) A 2
C C34B 0.670(2) -0.400(3) 0.918(2) 0.1310(19) Uani d 0.349(7) A 2
H H34D 0.733096 -0.422222 0.872577 0.196 Uiso calc 0.349(7) A 2
H H34E 0.601558 -0.346367 0.878413 0.196 Uiso calc 0.349(7) A 2
H H34F 0.631525 -0.463900 0.961634 0.196 Uiso calc 0.349(7) A 2

loop_
_atom_site_aniso_label
_atom_site_aniso_U_11
_atom_site_aniso_U_22
_atom_site_aniso_U_33
_atom_site_aniso_U_12
_atom_site_aniso_U_13
_atom_site_aniso_U_23
Fe1 0.0274(3) 0.0293(3) 0.0345(3) -0.0026(2) -0.0021(2) -0.0122(2)
S1 0.0287(5) 0.0258(4) 0.0327(5) -0.0066(3) -0.0006(3) -0.0088(3)
S2 0.0226(4) 0.0352(5) 0.0284(4) -0.0063(3) 0.0010(3) -0.0105(4)
S3 0.0292(5) 0.0278(4) 0.0314(5) -0.0025(4) -0.0023(3) -0.0085(3)
O1 0.056(2) 0.0390(16) 0.0530(19) 0.0044(14) 0.0024(15) -0.0202(14)
C1 0.033(2) 0.048(2) 0.036(2) -0.0088(18) -0.0013(16) -0.0134(18)
C2 0.038(2) 0.058(3) 0.040(2) -0.003(2) -0.0113(18) -0.013(2)
C3 0.052(3) 0.065(3) 0.035(2) 0.005(2) -0.0146(19) -0.017(2)
C4 0.048(3) 0.069(3) 0.030(2) 0.005(2) -0.0003(18) -0.016(2)
C5 0.032(2) 0.051(2) 0.032(2) 0.0002(18) 0.0003(16) -0.0140(18)
C6 0.0310(19) 0.0326(19) 0.0307(18) -0.0032(15) -0.0022(15) -0.0108(15)
C7 0.034(2) 0.0335(19) 0.0322(19) -0.0067(16) -0.0050(15) -0.0123(15)
C8 0.035(2) 0.0255(18) 0.051(2) -0.0087(16) -0.0004(18) -0.0114(17)
C9 0.067(3) 0.036(2) 0.056(3) -0.015(2) -0.001(2) -0.016(2)
C10 0.066(3) 0.036(2) 0.050(3) -0.019(2) 0.003(2) -0.0062(19)
C11 0.038(3) 0.050(3) 0.093(4) -0.020(2) 0.010(3) -0.018(3)
C12 0.0255(18) 0.039(2) 0.0283(18) -0.0028(15) -0.0017(14) -0.0128(15)
C13 0.0220(18) 0.041(2) 0.037(2) -0.0089(15) 0.0047(14) -0.0143(16)
C14 0.046(3) 0.047(3) 0.093(4) -0.022(2) 0.021(3) -0.018(3)
C15 0.040(3) 0.068(3) 0.081(4) -0.022(2) 0.026(2) -0.046(3)
C16 0.026(2) 0.142(6) 0.045(3) -0.022(3) -0.0002(19) -0.015(3)
C17 0.0275(18) 0.0262(17) 0.0316(18) -0.0042(14) -0.0004(14) -0.0090(14)
C18 0.040(2) 0.0261(18) 0.042(2) 0.0016(16) -0.0097(17) -0.0073(16)
C19 0.035(2) 0.045(3) 0.079(4) 0.007(2) -0.007(2) -0.015(2)
C20 0.056(3) 0.031(2) 0.061(3) -0.001(2) -0.012(2) -0.008(2)
C21 0.077(4) 0.050(3) 0.043(3) 0.006(3) -0.022(2) -0.007(2)
C22 0.062(3) 0.037(2) 0.059(3) -0.011(2) -0.004(2) -0.014(2)
C23 0.138(7) 0.056(3) 0.047(3) -0.034(4) 0.006(4) -0.014(3)
C24 0.124(7) 0.060(4) 0.091(5) -0.021(4) 0.062(5) -0.033(4)
C25 0.068(4) 0.059(4) 0.116(6) -0.008(3) 0.035(4) -0.028(4)
C26 0.042(3) 0.044(3) 0.075(3) -0.002(2) 0.001(2) -0.024(2)
C27 0.040(2) 0.0289(19) 0.052(2) -0.0050(17) 0.0057(19) -0.0156(18)
B1 0.026(2) 0.031(2) 0.0269(19) -0.0049(16) -0.0004(15) -0.0100(16)
C28A 0.143(4) 0.123(4) 0.104(4) -0.015(4) 0.005(3) -0.008(3)
C29A 0.142(4) 0.124(4) 0.105(4) -0.016(4) 0.003(3) -0.007(3)
C30A 0.143(4) 0.124(4) 0.106(4) -0.016(4) 0.003(3) -0.010(3)
C31A 0.144(4) 0.125(4) 0.105(4) -0.015(4) 0.006(3) -0.012(3)
C32A 0.144(4) 0.125(4) 0.106(4) -0.017(4) 0.005(3) -0.011(3)
C33A 0.146(4) 0.123(4) 0.103(4) -0.018(4) 0.004(3) -0.012(3)
C34A 0.162(6) 0.128(5) 0.110(5) -0.024(5) -0.003(5) -0.015(4)
C32B 0.141(5) 0.125(5) 0.107(4) -0.016(4) 0.003(4) -0.009(3)
C31B 0.142(5) 0.124(4) 0.107(4) -0.016(4) 0.004(4) -0.010(3)
C30B 0.143(4) 0.124(4) 0.106(4) -0.016(4) 0.003(3) -0.010(3)
C29B 0.142(5) 0.124(4) 0.106(4) -0.015(4) 0.003(4) -0.008(3)
C28B 0.141(5) 0.124(5) 0.106(4) -0.015(4) 0.003(4) -0.007(3)
C33B 0.142(5) 0.124(5) 0.106(4) -0.016(4) 0.002(4) -0.008(3)
C34B 0.143(4) 0.124(4) 0.106(4) -0.016(4) 0.003(3) -0.010(3)

loop_
_atom_type_symbol
_atom_type_description
_atom_type_scat_dispersion_real
_atom_type_scat_dispersion_imag
_atom_type_scat_source
C C 0.0033 0.0016 'International Tables Vol C Tables 4.2.6.8 and 6.1.1.4'
H H 0.0000 0.0000 'International Tables Vol C Tables 4.2.6.8 and 6.1.1.4'
B B 0.0013 0.0007 'International Tables Vol C Tables 4.2.6.8 and 6.1.1.4'
Fe Fe 0.3463 0.8444 'International Tables Vol C Tables 4.2.6.8 and 6.1.1.4'
O O 0.0106 0.0060 'International Tables Vol C Tables 4.2.6.8 and 6.1.1.4'
S S 0.1246 0.1234 'International Tables Vol C Tables 4.2.6.8 and 6.1.1.4'

loop_
_geom_angle_atom_site_label_1
_geom_angle_atom_site_label_2
_geom_angle_atom_site_label_3
_geom_angle_site_symmetry_1
_geom_angle_site_symmetry_3
_geom_angle
_geom_angle_publ_flag
S1 Fe1 S2 . . 93.03(4) ?
S1 Fe1 S3 . 2_756 103.51(4) ?
S2 Fe1 S3 . 2_756 109.35(4) ?
O1 Fe1 S1 . . 116.06(11) y
O1 Fe1 S2 . . 116.61(11) y
O1 Fe1 S3 . 2_756 115.48(10) y
C7 S1 Fe1 . . 111.05(13) ?
C7 S1 C8 . . 106.23(18) ?
C8 S1 Fe1 . . 111.75(13) ?
C12 S2 Fe1 . . 111.77(13) ?
C12 S2 C13 . . 104.97(17) ?
C13 S2 Fe1 . . 114.64(13) ?
C17 S3 Fe1 . 2_756 102.94(12) ?
C17 S3 C18 . . 108.29(17) ?
C18 S3 Fe1 . 2_756 107.77(13) ?
C27 O1 Fe1 . . 137.2(3) y
C2 C1 H1 . . 118.4 ?
C2 C1 C6 . . 123.2(4) ?
C6 C1 H1 . . 118.4 ?
C1 C2 H2 . . 120.2 ?
C3 C2 C1 . . 119.6(4) ?
C3 C2 H2 . . 120.2 ?
C2 C3 H3 . . 120.4 ?
C4 C3 C2 . . 119.1(4) ?
C4 C3 H3 . . 120.4 ?
C3 C4 H4 . . 119.5 ?
C3 C4 C5 . . 121.0(4) ?
C5 C4 H4 . . 119.5 ?
C4 C5 H5 . . 119.2 ?
C4 C5 C6 . . 121.5(4) ?
C6 C5 H5 . . 119.2 ?
C1 C6 B1 . . 119.9(3) ?
C5 C6 C1 . . 115.5(3) ?
C5 C6 B1 . . 124.6(3) ?
S1 C7 H7A . . 108.5 ?
S1 C7 H7B . . 108.5 ?
H7A C7 H7B . . 107.5 ?
B1 C7 S1 . . 115.1(2) ?
B1 C7 H7A . . 108.5 ?
B1 C7 H7B . . 108.5 ?
C9 C8 S1 . . 111.5(3) ?
C9 C8 C11 . . 111.3(4) ?
C10 C8 S1 . . 105.4(3) ?
C10 C8 C9 . . 111.4(4) ?
C10 C8 C11 . . 110.1(4) ?
C11 C8 S1 . . 106.9(3) ?
C8 C9 H9A . . 109.5 ?
C8 C9 H9B . . 109.5 ?
C8 C9 H9C . . 109.5 ?
H9A C9 H9B . . 109.5 ?
H9A C9 H9C . . 109.5 ?
H9B C9 H9C . . 109.5 ?
C8 C10 H10A . . 109.5 ?
C8 C10 H10B . . 109.5 ?
C8 C10 H10C . . 109.5 ?
H10A C10 H10B . . 109.5 ?
H10A C10 H10C . . 109.5 ?
H10B C10 H10C . . 109.5 ?
C8 C11 H11A . . 109.5 ?
C8 C11 H11B . . 109.5 ?
C8 C11 H11C . . 109.5 ?
H11A C11 H11B . . 109.5 ?
H11A C11 H11C . . 109.5 ?
H11B C11 H11C . . 109.5 ?
S2 C12 H12A . . 108.6 ?
S2 C12 H12B . . 108.6 ?
H12A C12 H12B . . 107.6 ?
B1 C12 S2 . . 114.8(2) ?
B1 C12 H12A . . 108.6 ?
B1 C12 H12B . . 108.6 ?
C14 C13 S2 . . 107.7(3) ?
C15 C13 S2 . . 110.5(3) ?
C15 C13 C14 . . 110.5(4) ?
C16 C13 S2 . . 106.8(3) ?
C16 C13 C14 . . 110.6(4) ?
C16 C13 C15 . . 110.6(4) ?
C13 C14 H14A . . 109.5 ?
C13 C14 H14B . . 109.5 ?
C13 C14 H14C . . 109.5 ?
H14A C14 H14B . . 109.5 ?
H14A C14 H14C . . 109.5 ?
H14B C14 H14C . . 109.5 ?
C13 C15 H15A . . 109.5 ?
C13 C15 H15B . . 109.5 ?
C13 C15 H15C . . 109.5 ?
H15A C15 H15B . . 109.5 ?
H15A C15 H15C . . 109.5 ?
H15B C15 H15C . . 109.5 ?
C13 C16 H16A . . 109.5 ?
C13 C16 H16B . . 109.5 ?
C13 C16 H16C . . 109.5 ?
H16A C16 H16B . . 109.5 ?
H16A C16 H16C . . 109.5 ?
H16B C16 H16C . . 109.5 ?
S3 C17 H17A . . 107.7 ?
S3 C17 H17B . . 107.7 ?
H17A C17 H17B . . 107.1 ?
B1 C17 S3 . . 118.3(2) ?
B1 C17 H17A . . 107.7 ?
B1 C17 H17B . . 107.7 ?
C19 C18 S3 . . 111.6(3) ?
C19 C18 C20 . . 110.5(4) ?
C19 C18 C21 . . 111.5(4) ?
C20 C18 S3 . . 104.9(3) ?
C20 C18 C21 . . 109.9(4) ?
C21 C18 S3 . . 108.2(3) ?
C18 C19 H19A . . 109.5 ?
C18 C19 H19B . . 109.5 ?
C18 C19 H19C . . 109.5 ?
H19A C19 H19B . . 109.5 ?
H19A C19 H19C . . 109.5 ?
H19B C19 H19C . . 109.5 ?
C18 C20 H20A . . 109.5 ?
C18 C20 H20B . . 109.5 ?
C18 C20 H20C . . 109.5 ?
H20A C20 H20B . . 109.5 ?
H20A C20 H20C . . 109.5 ?
H20B C20 H20C . . 109.5 ?
C18 C21 H21A . . 109.5 ?
C18 C21 H21B . . 109.5 ?
C18 C21 H21C . . 109.5 ?
H21A C21 H21B . . 109.5 ?
H21A C21 H21C . . 109.5 ?
H21B C21 H21C . . 109.5 ?
C23 C22 H22 . . 120.2 ?
C27 C22 H22 . . 120.2 ?
C27 C22 C23 . . 119.6(5) ?
C22 C23 H23 . . 119.7 ?
C24 C23 C22 . . 120.6(6) ?
C24 C23 H23 . . 119.7 ?
C23 C24 H24 . . 120.3 ?
C25 C24 C23 . . 119.5(6) ?
C25 C24 H24 . . 120.3 ?
C24 C25 H25 . . 119.9 ?
C26 C25 C24 . . 120.2(6) ?
C26 C25 H25 . . 119.9 ?
C25 C26 H26 . . 119.2 ?
C25 C26 C27 . . 121.6(6) ?
C27 C26 H26 . . 119.2 ?
O1 C27 C22 . . 123.0(4) ?
O1 C27 C26 . . 118.5(4) ?
C22 C27 C26 . . 118.5(4) ?
C6 B1 C7 . . 104.0(3) ?
C6 B1 C12 . . 109.3(3) ?
C6 B1 C17 . . 111.9(3) ?
C12 B1 C7 . . 111.6(3) ?
C12 B1 C17 . . 112.2(3) ?
C17 B1 C7 . . 107.6(3) ?
C29A C28A H28A . . 120.0 ?
C29A C28A C33A . . 120.0 ?
C33A C28A H28A . . 120.0 ?
C28A C29A H29A . . 120.0 ?
C30A C29A C28A . . 120.0 ?
C30A C29A H29A . . 120.0 ?
C29A C30A H30A . . 120.0 ?
C31A C30A C29A . . 120.0 ?
C31A C30A H30A . . 120.0 ?
C30A C31A H31A . . 120.0 ?
C30A C31A C32A . . 120.0 ?
C32A C31A H31A . . 120.0 ?
C31A C32A H32A . . 120.0 ?
C33A C32A C31A . . 120.0 ?
C33A C32A H32A . . 120.0 ?
C28A C33A C34A . . 120.6(7) ?
C32A C33A C28A . . 120.0 ?
C32A C33A C34A . . 119.0(7) ?
C33A C34A H34A . . 109.5 ?
C33A C34A H34B . . 109.5 ?
C33A C34A H34C . . 109.5 ?
H34A C34A H34B . . 109.5 ?
H34A C34A H34C . . 109.5 ?
H34B C34A H34C . . 109.5 ?
C31B C32B H32B . . 120.0 ?
C31B C32B C33B . . 120.0 ?
C33B C32B H32B . . 120.0 ?
C32B C31B H31B . . 120.0 ?
C32B C31B C30B . . 120.0 ?
C30B C31B H31B . . 120.0 ?
C31B C30B H30B . . 120.0 ?
C29B C30B C31B . . 120.0 ?
C29B C30B H30B . . 120.0 ?
C30B C29B H29B . . 120.0 ?
C30B C29B C28B . . 120.0 ?
C28B C29B H29B . . 120.0 ?
C29B C28B H28B . . 120.0 ?
C33B C28B C29B . . 120.0 ?
C33B C28B H28B . . 120.0 ?
C32B C33B C34B . . 119.7(8) ?
C28B C33B C32B . . 120.0 ?
C28B C33B C34B . . 119.4(8) ?
C33B C34B H34D . . 109.5 ?
C33B C34B H34E . . 109.5 ?
C33B C34B H34F . . 109.5 ?
H34D C34B H34E . . 109.5 ?
H34D C34B H34F . . 109.5 ?
H34E C34B H34F . . 109.5 ?

loop_
_geom_bond_atom_site_label_1
_geom_bond_atom_site_label_2
_geom_bond_site_symmetry_2
_geom_bond_distance
_geom_bond_publ_flag
Fe1 O1 . 1.857(3) y
Fe1 S1 . 2.3834(12) y
Fe1 S2 . 2.3968(12) y
Fe1 S3 2_756 2.4475(13) y
S1 C7 . 1.811(4) ?
S1 C8 . 1.857(4) ?
S2 C12 . 1.812(4) ?
S2 C13 . 1.865(4) ?
S3 C17 . 1.841(4) ?
S3 C18 . 1.872(4) ?
O1 C27 . 1.335(5) ?
C1 H1 . 0.9500 ?
C1 C2 . 1.380(5) ?
C1 C6 . 1.401(5) ?
C2 H2 . 0.9500 ?
C2 C3 . 1.377(6) ?
C3 H3 . 0.9500 ?
C3 C4 . 1.373(7) ?
C4 H4 . 0.9500 ?
C4 C5 . 1.390(6) ?
C5 H5 . 0.9500 ?
C5 C6 . 1.396(5) ?
C6 B1 . 1.634(5) ?
C7 H7A . 0.9900 ?
C7 H7B . 0.9900 ?
C7 B1 . 1.662(5) ?
C8 C9 . 1.515(6) ?
C8 C10 . 1.502(6) ?
C8 C11 . 1.535(6) ?
C9 H9A . 0.9800 ?
C9 H9B . 0.9800 ?
C9 H9C . 0.9800 ?
C10 H10A . 0.9800 ?
C10 H10B . 0.9800 ?
C10 H10C . 0.9800 ?
C11 H11A . 0.9800 ?
C11 H11B . 0.9800 ?
C11 H11C . 0.9800 ?
C12 H12A . 0.9900 ?
C12 H12B . 0.9900 ?
C12 B1 . 1.639(5) ?
C13 C14 . 1.514(6) ?
C13 C15 . 1.511(6) ?
C13 C16 . 1.499(6) ?
C14 H14A . 0.9800 ?
C14 H14B . 0.9800 ?
C14 H14C . 0.9800 ?
C15 H15A . 0.9800 ?
C15 H15B . 0.9800 ?
C15 H15C . 0.9800 ?
C16 H16A . 0.9800 ?
C16 H16B . 0.9800 ?
C16 H16C . 0.9800 ?
C17 H17A . 0.9900 ?
C17 H17B . 0.9900 ?
C17 B1 . 1.649(5) ?
C18 C19 . 1.515(6) ?
C18 C20 . 1.525(6) ?
C18 C21 . 1.526(6) ?
C19 H19A . 0.9800 ?
C19 H19B . 0.9800 ?
C19 H19C . 0.9800 ?
C20 H20A . 0.9800 ?
C20 H20B . 0.9800 ?
C20 H20C . 0.9800 ?
C21 H21A . 0.9800 ?
C21 H21B . 0.9800 ?
C21 H21C . 0.9800 ?
C22 H22 . 0.9500 ?
C22 C23 . 1.391(8) ?
C22 C27 . 1.378(6) ?
C23 H23 . 0.9500 ?
C23 C24 . 1.377(10) ?
C24 H24 . 0.9500 ?
C24 C25 . 1.368(10) ?
C25 H25 . 0.9500 ?
C25 C26 . 1.359(8) ?
C26 H26 . 0.9500 ?
C26 C27 . 1.386(6) ?
C28A H28A . 0.9500 ?
C28A C29A . 1.3900 ?
C28A C33A . 1.3900 ?
C29A H29A . 0.9500 ?
C29A C30A . 1.3900 ?
C30A H30A . 0.9500 ?
C30A C31A . 1.3900 ?
C31A H31A . 0.9500 ?
C31A C32A . 1.3900 ?
C32A H32A . 0.9500 ?
C32A C33A . 1.3900 ?
C33A C34A . 1.458(14) ?
C34A H34A . 0.9800 ?
C34A H34B . 0.9800 ?
C34A H34C . 0.9800 ?
C32B H32B . 0.9500 ?
C32B C31B . 1.3900 ?
C32B C33B . 1.3900 ?
C31B H31B . 0.9500 ?
C31B C30B . 1.3900 ?
C30B H30B . 0.9500 ?
C30B C29B . 1.3900 ?
C29B H29B . 0.9500 ?
C29B C28B . 1.3900 ?
C28B H28B . 0.9500 ?
C28B C33B . 1.3900 ?
C33B C34B . 1.441(17) ?
C34B H34D . 0.9800 ?
C34B H34E . 0.9800 ?
C34B H34F . 0.9800 ?

loop_
_geom_torsion_atom_site_label_1
_geom_torsion_atom_site_label_2
_geom_torsion_atom_site_label_3
_geom_torsion_atom_site_label_4
_geom_torsion_site_symmetry_1
_geom_torsion_site_symmetry_2
_geom_torsion_site_symmetry_3
_geom_torsion_site_symmetry_4
_geom_torsion
_geom_torsion_publ_flag
Fe1 S1 C7 B1 . . . . 62.5(3) ?
Fe1 S1 C8 C9 . . . . 72.6(3) ?
Fe1 S1 C8 C10 . . . . -48.5(3) ?
Fe1 S1 C8 C11 . . . . -165.6(3) ?
Fe1 S2 C12 B1 . . . . -61.6(3) ?
Fe1 S2 C13 C14 . . . . 167.4(3) ?
Fe1 S2 C13 C15 . . . . -71.8(3) ?
Fe1 S2 C13 C16 . . . . 48.6(4) ?
Fe1 S3 C17 B1 2_756 . . . 141.1(2) ?
Fe1 S3 C18 C19 2_756 . . . 58.7(3) ?
Fe1 S3 C18 C20 2_756 . . . -61.0(3) ?
Fe1 S3 C18 C21 2_756 . . . -178.3(3) ?
Fe1 O1 C27 C22 . . . . 51.3(6) ?
Fe1 O1 C27 C26 . . . . -129.2(4) ?
S1 Fe1 O1 C27 . . . . -85.7(4) ?
S1 C7 B1 C6 . . . . 168.3(3) ?
S1 C7 B1 C12 . . . . -74.0(4) ?
S1 C7 B1 C17 . . . . 49.5(4) ?
S2 Fe1 O1 C27 . . . . 22.4(5) ?
S2 C12 B1 C6 . . . . -172.5(2) ?
S2 C12 B1 C7 . . . . 73.0(3) ?
S2 C12 B1 C17 . . . . -47.8(4) ?
S3 Fe1 O1 C27 2_756 . . . 152.9(4) ?
S3 C17 B1 C6 . . . . 82.4(3) ?
S3 C17 B1 C7 . . . . -164.0(2) ?
S3 C17 B1 C12 . . . . -40.9(4) ?
C1 C2 C3 C4 . . . . -0.5(7) ?
C1 C6 B1 C7 . . . . -61.6(4) ?
C1 C6 B1 C12 . . . . 179.1(3) ?
C1 C6 B1 C17 . . . . 54.3(5) ?
C2 C1 C6 C5 . . . . 0.5(6) ?
C2 C1 C6 B1 . . . . 179.7(4) ?
C2 C3 C4 C5 . . . . -0.8(8) ?
C3 C4 C5 C6 . . . . 2.0(7) ?
C4 C5 C6 C1 . . . . -1.8(6) ?
C4 C5 C6 B1 . . . . 179.1(4) ?
C5 C6 B1 C7 . . . . 117.5(4) ?
C5 C6 B1 C12 . . . . -1.8(5) ?
C5 C6 B1 C17 . . . . -126.7(4) ?
C6 C1 C2 C3 . . . . 0.6(7) ?
C7 S1 C8 C9 . . . . -48.7(4) ?
C7 S1 C8 C10 . . . . -169.7(3) ?
C7 S1 C8 C11 . . . . 73.2(4) ?
C8 S1 C7 B1 . . . . -175.8(3) ?
C12 S2 C13 C14 . . . . -69.5(3) ?
C12 S2 C13 C15 . . . . 51.3(4) ?
C12 S2 C13 C16 . . . . 171.7(4) ?
C13 S2 C12 B1 . . . . 173.6(3) ?
C17 S3 C18 C19 . . . . -52.0(3) ?
C17 S3 C18 C20 . . . . -171.7(3) ?
C17 S3 C18 C21 . . . . 71.0(3) ?
C18 S3 C17 B1 . . . . -104.9(3) ?
C22 C23 C24 C25 . . . . 1.1(9) ?
C23 C22 C27 O1 . . . . -179.7(4) ?
C23 C22 C27 C26 . . . . 0.8(7) ?
C23 C24 C25 C26 . . . . -1.3(9) ?
C24 C25 C26 C27 . . . . 1.2(9) ?
C25 C26 C27 O1 . . . . 179.5(5) ?
C25 C26 C27 C22 . . . . -0.9(7) ?
C27 C22 C23 C24 . . . . -0.9(8) ?
C28A C29A C30A C31A . . . . 0.0 ?
C29A C28A C33A C32A . . . . 0.0 ?
C29A C28A C33A C34A . . . . -172.2(11) ?
C29A C30A C31A C32A . . . . 0.0 ?
C30A C31A C32A C33A . . . . 0.0 ?
C31A C32A C33A C28A . . . . 0.0 ?
C31A C32A C33A C34A . . . . 172.3(11) ?
C33A C28A C29A C30A . . . . 0.0 ?
C32B C31B C30B C29B . . . . 0.0 ?
C31B C32B C33B C28B . . . . 0.0 ?
C31B C32B C33B C34B . . . . 169(2) ?
C31B C30B C29B C28B . . . . 0.0 ?
C30B C29B C28B C33B . . . . 0.0 ?
C29B C28B C33B C32B . . . . 0.0 ?
C29B C28B C33B C34B . . . . -169(2) ?
C33B C32B C31B C30B . . . . 0.0 ?

_cod_database_fobs_code 2022424
